data_7128650
loop_
_publ_author_name
'Liao, Guanming'
'Zhang, Jia'
'Zheng, Xiaoyan'
'Jia, Xiaodi'
'Xu, Jialiang'
'Zhao, Fenggui'
'Wang, Nan'
'Liu, Kanglei'
'Chen, Pangkuan'
'Yin, Xiaodong'

_publ_section_title
;
 Crystallization-induced emission enhancement of highly electron-deficient
 dicyanomethylene-bridged triarylboranes.
;
_journal_issue 64
_journal_name_full 'Chemical communications (Cambridge, England)'
_journal_page_first 7926
_journal_page_last 7929
_journal_paper_doi 10.1039/d1cc03311e
_journal_volume 57
_journal_year 2021
_chemical_formula_moiety 'C38 H39 B N2'
_chemical_formula_sum 'C38 H39 B N2'
_chemical_formula_weight 534.52
_space_group_crystal_system triclinic
_space_group_IT_number 2
_space_group_name_Hall '-P 1'
_space_group_name_H-M_alt 'P -1'
_atom_sites_solution_hydrogens geom
_audit_creation_date 2020-11-27
_audit_creation_method
;
Olex2 1.2
(compiled 2018.05.29 svn.r3508 for OlexSys, GUI svn.r5506)
;
_audit_update_record
;
2021-05-05 deposited with the CCDC.	2021-07-13 downloaded from the CCDC.
;
_cell_angle_alpha 71.283(2)
_cell_angle_beta 77.713(2)
_cell_angle_gamma 89.499(2)
_cell_formula_units_Z 2
_cell_length_a 8.8732(4)
_cell_length_b 11.4960(6)
_cell_length_c 16.2386(9)
_cell_measurement_reflns_used 3989
_cell_measurement_temperature 180(2)
_cell_measurement_theta_max 26.41
_cell_measurement_theta_min 2.44
_cell_volume 1529.73(14)
_computing_cell_refinement 'SAINT V8.38A (?, 2016)'
_computing_data_reduction 'SAINT V8.38A (?, 2016)'
_computing_molecular_graphics 'Olex2 (Dolomanov et al., 2009)'
_computing_publication_material 'Olex2 (Dolomanov et al., 2009)'
_computing_structure_refinement 'ShelXL (Sheldrick, 2015)'
_computing_structure_solution 'SHELXT 2014/5 (Sheldrick, 2014)'
_diffrn_ambient_temperature 180.0
_diffrn_measured_fraction_theta_full 0.997
_diffrn_measured_fraction_theta_max 0.993
_diffrn_measurement_device_type 'Bruker APEX-II CCD'
_diffrn_measurement_method '\f and \w scans'
_diffrn_radiation_type MoK\a
_diffrn_radiation_wavelength 0.71073
_diffrn_reflns_av_R_equivalents 0.0474
_diffrn_reflns_av_unetI/netI 0.0678
_diffrn_reflns_Laue_measured_fraction_full 0.997
_diffrn_reflns_Laue_measured_fraction_max 0.993
_diffrn_reflns_limit_h_max 11
_diffrn_reflns_limit_h_min -11
_diffrn_reflns_limit_k_max 14
_diffrn_reflns_limit_k_min -14
_diffrn_reflns_limit_l_max 21
_diffrn_reflns_limit_l_min -18
_diffrn_reflns_number 18561
_diffrn_reflns_point_group_measured_fraction_full 0.997
_diffrn_reflns_point_group_measured_fraction_max 0.993
_diffrn_reflns_theta_full 25.242
_diffrn_reflns_theta_max 27.554
_diffrn_reflns_theta_min 2.443
_diffrn_standards_number 0
_exptl_absorpt_coefficient_mu 0.066
_exptl_absorpt_correction_T_max 0.7456
_exptl_absorpt_correction_T_min 0.6114
_exptl_absorpt_correction_type multi-scan
_exptl_absorpt_process_details
'SADABS-2016/2 (Bruker,2016/2) was used for absorption correction. wR2(int) was 0.0628 before and 0.0466 after correction. The Ratio of minimum to maximum transmission is 0.8200. The \l/2 correction factor is Not present.'
_exptl_crystal_colour yellow
_exptl_crystal_density_diffrn 1.160
_exptl_crystal_description block
_exptl_crystal_F_000 572
_exptl_crystal_size_max 0.6
_exptl_crystal_size_mid 0.15
_exptl_crystal_size_min 0.1
_refine_diff_density_max 0.416
_refine_diff_density_min -0.228
_refine_diff_density_rms 0.048
_refine_ls_extinction_method none
_refine_ls_goodness_of_fit_ref 1.039
_refine_ls_hydrogen_treatment constr
_refine_ls_matrix_type full
_refine_ls_number_parameters 379
_refine_ls_number_reflns 7019
_refine_ls_number_restraints 0
_refine_ls_restrained_S_all 1.039
_refine_ls_R_factor_all 0.1052
_refine_ls_R_factor_gt 0.0553
_refine_ls_shift/su_max 0.000
_refine_ls_shift/su_mean 0.000
_refine_ls_structure_factor_coef Fsqd
_refine_ls_weighting_details 'w=1/[\s^2^(Fo^2^)+(0.0711P)^2^+0.1817P] where P=(Fo^2^+2Fc^2^)/3'
_refine_ls_weighting_scheme calc
_refine_ls_wR_factor_gt 0.1307
_refine_ls_wR_factor_ref 0.1518
_reflns_Friedel_coverage 0.000
_reflns_number_gt 4321
_reflns_number_total 7019
_reflns_threshold_expression 'I > 2\s(I)'
_cod_data_source_file d1cc03311e2.cif
_cod_data_source_block mo_201127_lgm4tbcn_0m
_cod_depositor_comments 'Adding full bibliography for 7128644--7128650.cif.'
_cod_database_code 7128650
_shelx_shelxl_version_number 2018/3
_shelx_space_group_comment
;
The symmetry employed for this shelxl refinement is uniquely defined
by the following loop, which should always be used as a source of
symmetry information in preference to the above space-group names.
They are only intended as comments.
;
_shelx_estimated_absorpt_t_max 0.993
_shelx_estimated_absorpt_t_min 0.961
_olex2_refinement_description
;
1. Fixed Uiso
 At 1.2 times of:
  All C(H) groups
 At 1.5 times of:
  All C(H,H,H) groups
2.a Aromatic/amide H refined with riding coordinates:
 C23(H23), C16(H16), C14(H14), C13(H13), C12(H12), C9(H9), C11(H11), C5(H5),
 C4(H4), C3(H3), C2(H2), C25(H25)
2.b Idealised Me refined as rotating group:
 C38(H38A,H38B,H38C), C36(H36A,H36B,H36C), C37(H37A,H37B,H37C), C33(H33A,H33B,
 H33C), C34(H34A,H34B,H34C), C32(H32A,H32B,H32C), C30(H30A,H30B,H30C), C28(H28A,
 H28B,H28C), C29(H29A,H29B,H29C)
;
_olex2_submission_special_instructions 'No special instructions were received'

loop_
_space_group_symop_operation_xyz
'x, y, z'
'-x, -y, -z'

loop_
_atom_site_label
_atom_site_type_symbol
_atom_site_fract_x
_atom_site_fract_y
_atom_site_fract_z
_atom_site_U_iso_or_equiv
_atom_site_adp_type
_atom_site_occupancy
_atom_site_site_symmetry_order
_atom_site_calc_flag
_atom_site_refinement_flags_posn
_atom_site_refinement_flags_adp
_atom_site_refinement_flags_occupancy
_atom_site_disorder_assembly
_atom_site_disorder_group
N1 N 0.9497(2) 0.29124(18) 0.95712(13) 0.0507(5) Uani 1 1 d . . . . .
N2 N 0.67516(19) 0.04293(16) 0.89969(12) 0.0423(4) Uani 1 1 d . . . . .
C38 C 0.5061(3) 0.9765(2) 0.35731(16) 0.0595(7) Uani 1 1 d . . . . .
H38A H 0.487156 1.026746 0.299524 0.089 Uiso 1 1 calc GR . . . .
H38B H 0.595894 0.928252 0.347817 0.089 Uiso 1 1 calc GR . . . .
H38C H 0.526395 1.030226 0.390474 0.089 Uiso 1 1 calc GR . . . .
C35 C 0.3650(2) 0.89006(16) 0.41022(12) 0.0299(4) Uani 1 1 d . . . . .
C24 C 0.39576(19) 0.80546(15) 0.49896(11) 0.0245(4) Uani 1 1 d . . . . .
C23 C 0.53160(19) 0.74631(16) 0.50146(11) 0.0256(4) Uani 1 1 d . . . . .
H23 H 0.606752 0.762084 0.447240 0.031 Uiso 1 1 calc R . . . .
C22 C 0.56505(19) 0.66464(15) 0.57900(11) 0.0226(4) Uani 1 1 d . . . . .
C21 C 0.45674(18) 0.64269(15) 0.66198(11) 0.0217(4) Uani 1 1 d . . . . .
C17 C 0.42003(19) 0.41002(16) 0.78054(11) 0.0231(4) Uani 1 1 d . . . . .
C16 C 0.30942(19) 0.37563(16) 0.74329(12) 0.0251(4) Uani 1 1 d . . . . .
H16 H 0.287142 0.432937 0.691080 0.030 Uiso 1 1 calc R . . . .
C15 C 0.22753(19) 0.25908(16) 0.77912(12) 0.0261(4) Uani 1 1 d . . . . .
C14 C 0.1121(2) 0.22493(18) 0.74158(13) 0.0328(4) Uani 1 1 d . . . . .
H14 H 0.089667 0.280646 0.688800 0.039 Uiso 1 1 calc R . . . .
C13 C 0.0327(2) 0.11278(19) 0.78040(14) 0.0378(5) Uani 1 1 d . . . . .
H13 H -0.043054 0.090395 0.753777 0.045 Uiso 1 1 calc R . . . .
C12 C 0.0620(2) 0.03012(18) 0.85953(14) 0.0373(5) Uani 1 1 d . . . . .
H12 H 0.004890 -0.047181 0.886659 0.045 Uiso 1 1 calc R . . . .
C8 C 0.45890(19) 0.31932(15) 0.85606(11) 0.0235(4) Uani 1 1 d . . . . .
C9 C 0.37624(19) 0.20724(16) 0.89488(12) 0.0265(4) Uani 1 1 d . . . . .
H9 H 0.398660 0.150654 0.947333 0.032 Uiso 1 1 calc R . . . .
C10 C 0.25884(19) 0.17476(16) 0.85829(12) 0.0256(4) Uani 1 1 d . . . . .
C11 C 0.1722(2) 0.06050(17) 0.89740(13) 0.0331(5) Uani 1 1 d . . . . .
H11 H 0.190939 0.004004 0.950927 0.040 Uiso 1 1 calc R . . . .
C7 C 0.59365(19) 0.35008(16) 0.88723(11) 0.0246(4) Uani 1 1 d . . . . .
C18 C 0.6962(2) 0.26266(17) 0.91014(12) 0.0282(4) Uani 1 1 d . . . . .
C19 C 0.8373(2) 0.28279(18) 0.93588(13) 0.0344(5) Uani 1 1 d . . . . .
C20 C 0.6805(2) 0.14049(19) 0.90407(13) 0.0320(4) Uani 1 1 d . . . . .
C6 C 0.62072(18) 0.47898(16) 0.88383(11) 0.0234(4) Uani 1 1 d . . . . .
C5 C 0.68965(19) 0.50641(17) 0.94577(12) 0.0279(4) Uani 1 1 d . . . . .
H5 H 0.716406 0.441420 0.992629 0.033 Uiso 1 1 calc R . . . .
C4 C 0.7192(2) 0.62697(18) 0.93951(12) 0.0315(4) Uani 1 1 d . . . . .
H4 H 0.765600 0.644404 0.982221 0.038 Uiso 1 1 calc R . . . .
C3 C 0.6817(2) 0.72238(18) 0.87146(13) 0.0328(5) Uani 1 1 d . . . . .
H3 H 0.703591 0.805342 0.866687 0.039 Uiso 1 1 calc R . . . .
C2 C 0.6120(2) 0.69620(17) 0.81014(13) 0.0296(4) Uani 1 1 d . . . . .
H2 H 0.586924 0.762284 0.763339 0.036 Uiso 1 1 calc R . . . .
C1 C 0.57745(18) 0.57533(16) 0.81525(11) 0.0239(4) Uani 1 1 d . . . . .
C36 C 0.3322(3) 0.8116(2) 0.35520(16) 0.0566(7) Uani 1 1 d . . . . .
H36A H 0.313510 0.865199 0.298228 0.085 Uiso 1 1 calc GR . . . .
H36B H 0.240618 0.755807 0.387993 0.085 Uiso 1 1 calc GR . . . .
H36C H 0.421230 0.763390 0.344038 0.085 Uiso 1 1 calc GR . . . .
C37 C 0.2265(3) 0.9669(2) 0.42406(16) 0.0637(7) Uani 1 1 d . . . . .
H37A H 0.211489 1.019864 0.366023 0.096 Uiso 1 1 calc GR . . . .
H37B H 0.245373 1.017965 0.459367 0.096 Uiso 1 1 calc GR . . . .
H37C H 0.133614 0.912106 0.455682 0.096 Uiso 1 1 calc GR . . . .
C25 C 0.2901(2) 0.78179(16) 0.57971(12) 0.0263(4) Uani 1 1 d . . . . .
H25 H 0.194739 0.820073 0.579925 0.032 Uiso 1 1 calc R . . . .
C26 C 0.31659(19) 0.70438(15) 0.66092(11) 0.0240(4) Uani 1 1 d . . . . .
C31 C 0.18142(19) 0.69212(16) 0.74222(12) 0.0267(4) Uani 1 1 d . . . . .
C33 C 0.1253(3) 0.8189(2) 0.74106(15) 0.0491(6) Uani 1 1 d . . . . .
H33A H 0.087972 0.857455 0.686551 0.074 Uiso 1 1 calc GR . . . .
H33B H 0.210984 0.870752 0.742674 0.074 Uiso 1 1 calc GR . . . .
H33C H 0.041153 0.809539 0.793206 0.074 Uiso 1 1 calc GR . . . .
C34 C 0.2178(2) 0.6344(2) 0.83370(13) 0.0414(5) Uani 1 1 d . . . . .
H34A H 0.251543 0.551219 0.839760 0.062 Uiso 1 1 calc GR . . . .
H34B H 0.125006 0.630072 0.880070 0.062 Uiso 1 1 calc GR . . . .
H34C H 0.300319 0.684699 0.840152 0.062 Uiso 1 1 calc GR . . . .
C32 C 0.0469(2) 0.6146(2) 0.73673(14) 0.0415(5) Uani 1 1 d . . . . .
H32A H 0.021686 0.649348 0.678122 0.062 Uiso 1 1 calc GR . . . .
H32B H -0.043564 0.614899 0.783362 0.062 Uiso 1 1 calc GR . . . .
H32C H 0.076363 0.529894 0.745205 0.062 Uiso 1 1 calc GR . . . .
C27 C 0.72129(19) 0.60497(16) 0.56386(11) 0.0252(4) Uani 1 1 d . . . . .
C30 C 0.7604(2) 0.51194(17) 0.64619(12) 0.0300(4) Uani 1 1 d . . . . .
H30A H 0.858919 0.477444 0.628960 0.045 Uiso 1 1 calc GR . . . .
H30B H 0.678570 0.445623 0.672962 0.045 Uiso 1 1 calc GR . . . .
H30C H 0.768944 0.552971 0.689548 0.045 Uiso 1 1 calc GR . . . .
C28 C 0.8524(2) 0.70692(18) 0.52517(14) 0.0388(5) Uani 1 1 d . . . . .
H28A H 0.951840 0.670000 0.515487 0.058 Uiso 1 1 calc GR . . . .
H28B H 0.851785 0.752249 0.567073 0.058 Uiso 1 1 calc GR . . . .
H28C H 0.837235 0.763516 0.468290 0.058 Uiso 1 1 calc GR . . . .
C29 C 0.7201(2) 0.53554(19) 0.49720(13) 0.0364(5) Uani 1 1 d . . . . .
H29A H 0.697480 0.592004 0.442238 0.055 Uiso 1 1 calc GR . . . .
H29B H 0.640618 0.467380 0.523365 0.055 Uiso 1 1 calc GR . . . .
H29C H 0.821475 0.503012 0.483546 0.055 Uiso 1 1 calc GR . . . .
B1 B 0.4884(2) 0.54508(19) 0.74978(13) 0.0236(4) Uani 1 1 d . . . . .

loop_
_atom_site_aniso_label
_atom_site_aniso_U_11
_atom_site_aniso_U_22
_atom_site_aniso_U_33
_atom_site_aniso_U_23
_atom_site_aniso_U_13
_atom_site_aniso_U_12
N1 0.0400(10) 0.0631(13) 0.0664(14) -0.0359(11) -0.0263(10) 0.0205(9)
N2 0.0387(10) 0.0354(11) 0.0525(12) -0.0111(9) -0.0142(9) 0.0075(8)
C38 0.0603(15) 0.0476(14) 0.0492(15) 0.0180(11) -0.0191(12) -0.0082(12)
C35 0.0355(10) 0.0265(10) 0.0269(10) -0.0036(8) -0.0130(8) 0.0040(8)
C24 0.0299(9) 0.0207(9) 0.0224(9) -0.0048(7) -0.0082(8) -0.0002(7)
C23 0.0270(9) 0.0272(10) 0.0207(9) -0.0064(8) -0.0033(7) 0.0012(7)
C22 0.0239(9) 0.0228(9) 0.0220(9) -0.0070(7) -0.0077(7) 0.0007(7)
C21 0.0244(9) 0.0204(9) 0.0215(9) -0.0070(7) -0.0072(7) -0.0006(7)
C17 0.0228(8) 0.0263(9) 0.0191(9) -0.0069(7) -0.0033(7) 0.0040(7)
C16 0.0273(9) 0.0273(10) 0.0206(9) -0.0068(7) -0.0069(7) 0.0047(7)
C15 0.0257(9) 0.0301(10) 0.0244(10) -0.0137(8) -0.0022(7) 0.0027(7)
C14 0.0318(10) 0.0394(11) 0.0293(11) -0.0136(9) -0.0074(8) -0.0007(8)
C13 0.0326(10) 0.0452(13) 0.0397(12) -0.0205(10) -0.0063(9) -0.0067(9)
C12 0.0357(11) 0.0324(11) 0.0423(12) -0.0138(9) -0.0029(9) -0.0056(9)
C8 0.0238(8) 0.0252(9) 0.0213(9) -0.0081(7) -0.0041(7) 0.0030(7)
C9 0.0279(9) 0.0246(10) 0.0236(9) -0.0032(8) -0.0060(8) 0.0057(7)
C10 0.0235(9) 0.0262(10) 0.0270(10) -0.0102(8) -0.0033(7) 0.0036(7)
C11 0.0330(10) 0.0281(10) 0.0353(11) -0.0082(9) -0.0045(9) 0.0004(8)
C7 0.0244(9) 0.0306(10) 0.0157(9) -0.0038(7) -0.0038(7) 0.0027(7)
C18 0.0284(9) 0.0309(10) 0.0248(10) -0.0069(8) -0.0085(8) 0.0043(8)
C19 0.0336(11) 0.0390(12) 0.0345(11) -0.0139(9) -0.0134(9) 0.0132(9)
C20 0.0291(10) 0.0339(12) 0.0295(11) -0.0042(9) -0.0088(8) 0.0069(8)
C6 0.0194(8) 0.0300(10) 0.0200(9) -0.0077(7) -0.0035(7) 0.0014(7)
C5 0.0246(9) 0.0383(11) 0.0211(9) -0.0102(8) -0.0050(7) 0.0051(8)
C4 0.0262(9) 0.0469(12) 0.0285(10) -0.0212(9) -0.0074(8) 0.0030(8)
C3 0.0295(10) 0.0334(11) 0.0412(12) -0.0201(9) -0.0077(9) 0.0018(8)
C2 0.0282(9) 0.0291(10) 0.0320(11) -0.0096(8) -0.0084(8) 0.0046(8)
C1 0.0210(8) 0.0288(10) 0.0219(9) -0.0084(8) -0.0046(7) 0.0026(7)
C36 0.0858(18) 0.0470(14) 0.0432(14) -0.0084(11) -0.0373(13) 0.0050(13)
C37 0.0765(17) 0.0588(16) 0.0455(15) -0.0005(12) -0.0189(13) 0.0356(13)
C25 0.0254(9) 0.0258(10) 0.0289(10) -0.0086(8) -0.0091(8) 0.0053(7)
C26 0.0254(9) 0.0235(9) 0.0242(9) -0.0086(7) -0.0064(7) 0.0004(7)
C31 0.0232(9) 0.0324(10) 0.0245(10) -0.0096(8) -0.0049(7) 0.0046(7)
C33 0.0489(13) 0.0458(13) 0.0467(14) -0.0187(11) 0.0074(10) 0.0103(10)
C34 0.0311(10) 0.0671(15) 0.0270(11) -0.0183(10) -0.0041(8) 0.0139(10)
C32 0.0265(10) 0.0596(14) 0.0381(12) -0.0193(11) -0.0011(9) -0.0042(9)
C27 0.0231(9) 0.0284(10) 0.0230(9) -0.0073(8) -0.0047(7) 0.0036(7)
C30 0.0254(9) 0.0360(11) 0.0276(10) -0.0094(8) -0.0055(8) 0.0083(8)
C28 0.0271(10) 0.0395(12) 0.0435(12) -0.0061(10) -0.0061(9) 0.0005(8)
C29 0.0386(11) 0.0449(12) 0.0315(11) -0.0180(9) -0.0117(9) 0.0149(9)
B1 0.0184(9) 0.0304(11) 0.0211(10) -0.0090(9) -0.0017(8) 0.0051(8)

loop_
_atom_type_symbol
_atom_type_description
_atom_type_scat_dispersion_real
_atom_type_scat_dispersion_imag
_atom_type_scat_source
C C 0.0033 0.0016 'International Tables Vol C Tables 4.2.6.8 and 6.1.1.4'
H H 0.0000 0.0000 'International Tables Vol C Tables 4.2.6.8 and 6.1.1.4'
N N 0.0061 0.0033 'International Tables Vol C Tables 4.2.6.8 and 6.1.1.4'
B B 0.0013 0.0007 'International Tables Vol C Tables 4.2.6.8 and 6.1.1.4'

loop_
_geom_angle_atom_site_label_1
_geom_angle_atom_site_label_2
_geom_angle_atom_site_label_3
_geom_angle
_geom_angle_site_symmetry_1
_geom_angle_site_symmetry_3
_geom_angle_publ_flag
H38A C38 H38B 109.5 . . ?
H38A C38 H38C 109.5 . . ?
H38B C38 H38C 109.5 . . ?
C35 C38 H38A 109.5 . . ?
C35 C38 H38B 109.5 . . ?
C35 C38 H38C 109.5 . . ?
C38 C35 C24 110.29(15) . . ?
C38 C35 C36 108.27(19) . . ?
C38 C35 C37 108.67(18) . . ?
C36 C35 C24 109.15(15) . . ?
C36 C35 C37 108.24(18) . . ?
C37 C35 C24 112.12(17) . . ?
C23 C24 C35 120.66(16) . . ?
C23 C24 C25 116.37(15) . . ?
C25 C24 C35 122.95(16) . . ?
C24 C23 H23 118.1 . . ?
C24 C23 C22 123.86(16) . . ?
C22 C23 H23 118.1 . . ?
C23 C22 C21 119.28(15) . . ?
C23 C22 C27 114.16(15) . . ?
C21 C22 C27 126.55(14) . . ?
C22 C21 B1 120.02(15) . . ?
C26 C21 C22 117.64(15) . . ?
C26 C21 B1 122.19(15) . . ?
C16 C17 C8 117.51(15) . . ?
C16 C17 B1 121.97(15) . . ?
C8 C17 B1 120.19(15) . . ?
C17 C16 H16 118.5 . . ?
C17 C16 C15 123.08(16) . . ?
C15 C16 H16 118.5 . . ?
C16 C15 C14 122.90(16) . . ?
C16 C15 C10 118.23(15) . . ?
C14 C15 C10 118.82(16) . . ?
C15 C14 H14 119.7 . . ?
C13 C14 C15 120.67(18) . . ?
C13 C14 H14 119.7 . . ?
C14 C13 H13 119.8 . . ?
C14 C13 C12 120.47(18) . . ?
C12 C13 H13 119.8 . . ?
C13 C12 H12 119.9 . . ?
C11 C12 C13 120.22(18) . . ?
C11 C12 H12 119.9 . . ?
C17 C8 C7 117.25(15) . . ?
C9 C8 C17 120.51(15) . . ?
C9 C8 C7 122.20(15) . . ?
C8 C9 H9 119.4 . . ?
C8 C9 C10 121.27(16) . . ?
C10 C9 H9 119.4 . . ?
C9 C10 C15 119.04(16) . . ?
C9 C10 C11 122.12(16) . . ?
C11 C10 C15 118.83(16) . . ?
C12 C11 C10 120.97(18) . . ?
C12 C11 H11 119.5 . . ?
C10 C11 H11 119.5 . . ?
C8 C7 C6 118.41(14) . . ?
C18 C7 C8 119.16(16) . . ?
C18 C7 C6 122.14(15) . . ?
C7 C18 C19 124.81(17) . . ?
C7 C18 C20 122.83(16) . . ?
C19 C18 C20 112.18(16) . . ?
N1 C19 C18 175.8(2) . . ?
N2 C20 C18 176.77(19) . . ?
C5 C6 C7 121.49(15) . . ?
C5 C6 C1 119.85(16) . . ?
C1 C6 C7 118.66(15) . . ?
C6 C5 H5 119.7 . . ?
C4 C5 C6 120.65(16) . . ?
C4 C5 H5 119.7 . . ?
C5 C4 H4 119.8 . . ?
C5 C4 C3 120.31(17) . . ?
C3 C4 H4 119.8 . . ?
C4 C3 H3 120.2 . . ?
C4 C3 C2 119.51(18) . . ?
C2 C3 H3 120.2 . . ?
C3 C2 H2 119.1 . . ?
C3 C2 C1 121.87(17) . . ?
C1 C2 H2 119.1 . . ?
C6 C1 B1 120.13(15) . . ?
C2 C1 C6 117.76(15) . . ?
C2 C1 B1 122.07(15) . . ?
C35 C36 H36A 109.5 . . ?
C35 C36 H36B 109.5 . . ?
C35 C36 H36C 109.5 . . ?
H36A C36 H36B 109.5 . . ?
H36A C36 H36C 109.5 . . ?
H36B C36 H36C 109.5 . . ?
C35 C37 H37A 109.5 . . ?
C35 C37 H37B 109.5 . . ?
C35 C37 H37C 109.5 . . ?
H37A C37 H37B 109.5 . . ?
H37A C37 H37C 109.5 . . ?
H37B C37 H37C 109.5 . . ?
C24 C25 H25 118.3 . . ?
C24 C25 C26 123.42(16) . . ?
C26 C25 H25 118.3 . . ?
C21 C26 C31 126.55(15) . . ?
C25 C26 C21 119.38(16) . . ?
C25 C26 C31 114.04(15) . . ?
C33 C31 C26 110.56(15) . . ?
C34 C31 C26 116.01(14) . . ?
C34 C31 C33 105.13(16) . . ?
C34 C31 C32 107.77(16) . . ?
C32 C31 C26 108.77(15) . . ?
C32 C31 C33 108.31(16) . . ?
C31 C33 H33A 109.5 . . ?
C31 C33 H33B 109.5 . . ?
C31 C33 H33C 109.5 . . ?
H33A C33 H33B 109.5 . . ?
H33A C33 H33C 109.5 . . ?
H33B C33 H33C 109.5 . . ?
C31 C34 H34A 109.5 . . ?
C31 C34 H34B 109.5 . . ?
C31 C34 H34C 109.5 . . ?
H34A C34 H34B 109.5 . . ?
H34A C34 H34C 109.5 . . ?
H34B C34 H34C 109.5 . . ?
C31 C32 H32A 109.5 . . ?
C31 C32 H32B 109.5 . . ?
C31 C32 H32C 109.5 . . ?
H32A C32 H32B 109.5 . . ?
H32A C32 H32C 109.5 . . ?
H32B C32 H32C 109.5 . . ?
C30 C27 C22 116.06(14) . . ?
C30 C27 C28 107.21(14) . . ?
C30 C27 C29 106.17(15) . . ?
C28 C27 C22 108.88(14) . . ?
C28 C27 C29 109.48(15) . . ?
C29 C27 C22 108.90(14) . . ?
C27 C30 H30A 109.5 . . ?
C27 C30 H30B 109.5 . . ?
C27 C30 H30C 109.5 . . ?
H30A C30 H30B 109.5 . . ?
H30A C30 H30C 109.5 . . ?
H30B C30 H30C 109.5 . . ?
C27 C28 H28A 109.5 . . ?
C27 C28 H28B 109.5 . . ?
C27 C28 H28C 109.5 . . ?
H28A C28 H28B 109.5 . . ?
H28A C28 H28C 109.5 . . ?
H28B C28 H28C 109.5 . . ?
C27 C29 H29A 109.5 . . ?
C27 C29 H29B 109.5 . . ?
C27 C29 H29C 109.5 . . ?
H29A C29 H29B 109.5 . . ?
H29A C29 H29C 109.5 . . ?
H29B C29 H29C 109.5 . . ?
C17 B1 C21 120.26(15) . . ?
C17 B1 C1 114.85(15) . . ?
C1 B1 C21 124.75(16) . . ?

loop_
_geom_bond_atom_site_label_1
_geom_bond_atom_site_label_2
_geom_bond_distance
_geom_bond_site_symmetry_2
_geom_bond_publ_flag
N1 C19 1.137(2) . ?
N2 C20 1.148(2) . ?
C38 H38A 0.9800 . ?
C38 H38B 0.9800 . ?
C38 H38C 0.9800 . ?
C38 C35 1.520(3) . ?
C35 C24 1.536(2) . ?
C35 C36 1.526(3) . ?
C35 C37 1.527(3) . ?
C24 C23 1.380(2) . ?
C24 C25 1.387(2) . ?
C23 H23 0.9500 . ?
C23 C22 1.397(2) . ?
C22 C21 1.428(2) . ?
C22 C27 1.549(2) . ?
C21 C26 1.427(2) . ?
C21 B1 1.584(2) . ?
C17 C16 1.378(2) . ?
C17 C8 1.436(2) . ?
C17 B1 1.555(3) . ?
C16 H16 0.9500 . ?
C16 C15 1.414(2) . ?
C15 C14 1.415(2) . ?
C15 C10 1.420(2) . ?
C14 H14 0.9500 . ?
C14 C13 1.364(3) . ?
C13 H13 0.9500 . ?
C13 C12 1.406(3) . ?
C12 H12 0.9500 . ?
C12 C11 1.362(3) . ?
C8 C9 1.376(2) . ?
C8 C7 1.480(2) . ?
C9 H9 0.9500 . ?
C9 C10 1.411(2) . ?
C10 C11 1.412(2) . ?
C11 H11 0.9500 . ?
C7 C18 1.365(2) . ?
C7 C6 1.485(2) . ?
C18 C19 1.445(3) . ?
C18 C20 1.449(3) . ?
C6 C5 1.398(2) . ?
C6 C1 1.413(2) . ?
C5 H5 0.9500 . ?
C5 C4 1.380(3) . ?
C4 H4 0.9500 . ?
C4 C3 1.381(3) . ?
C3 H3 0.9500 . ?
C3 C2 1.387(2) . ?
C2 H2 0.9500 . ?
C2 C1 1.398(2) . ?
C1 B1 1.573(3) . ?
C36 H36A 0.9800 . ?
C36 H36B 0.9800 . ?
C36 H36C 0.9800 . ?
C37 H37A 0.9800 . ?
C37 H37B 0.9800 . ?
C37 H37C 0.9800 . ?
C25 H25 0.9500 . ?
C25 C26 1.401(2) . ?
C26 C31 1.553(2) . ?
C31 C33 1.531(3) . ?
C31 C34 1.523(3) . ?
C31 C32 1.530(2) . ?
C33 H33A 0.9800 . ?
C33 H33B 0.9800 . ?
C33 H33C 0.9800 . ?
C34 H34A 0.9800 . ?
C34 H34B 0.9800 . ?
C34 H34C 0.9800 . ?
C32 H32A 0.9800 . ?
C32 H32B 0.9800 . ?
C32 H32C 0.9800 . ?
C27 C30 1.525(2) . ?
C27 C28 1.537(2) . ?
C27 C29 1.539(3) . ?
C30 H30A 0.9800 . ?
C30 H30B 0.9800 . ?
C30 H30C 0.9800 . ?
C28 H28A 0.9800 . ?
C28 H28B 0.9800 . ?
C28 H28C 0.9800 . ?
C29 H29A 0.9800 . ?
C29 H29B 0.9800 . ?
C29 H29C 0.9800 . ?

loop_
_geom_torsion_atom_site_label_1
_geom_torsion_atom_site_label_2
_geom_torsion_atom_site_label_3
_geom_torsion_atom_site_label_4
_geom_torsion
_geom_torsion_site_symmetry_1
_geom_torsion_site_symmetry_2
_geom_torsion_site_symmetry_3
_geom_torsion_site_symmetry_4
_geom_torsion_publ_flag
C38 C35 C24 C23 -46.6(2) . . . . ?
C38 C35 C24 C25 134.9(2) . . . . ?
C35 C24 C23 C22 -177.54(16) . . . . ?
C35 C24 C25 C26 179.69(16) . . . . ?
C24 C23 C22 C21 -2.3(3) . . . . ?
C24 C23 C22 C27 177.02(15) . . . . ?
C24 C25 C26 C21 -2.0(3) . . . . ?
C24 C25 C26 C31 -179.99(15) . . . . ?
C23 C24 C25 C26 1.1(3) . . . . ?
C23 C22 C21 C26 1.3(2) . . . . ?
C23 C22 C21 B1 176.73(15) . . . . ?
C23 C22 C27 C30 -178.10(15) . . . . ?
C23 C22 C27 C28 60.88(19) . . . . ?
C23 C22 C27 C29 -58.43(19) . . . . ?
C22 C21 C26 C25 0.7(2) . . . . ?
C22 C21 C26 C31 178.46(15) . . . . ?
C22 C21 B1 C17 -93.97(19) . . . . ?
C22 C21 B1 C1 90.5(2) . . . . ?
C21 C22 C27 C30 1.2(2) . . . . ?
C21 C22 C27 C28 -119.86(18) . . . . ?
C21 C22 C27 C29 120.83(18) . . . . ?
C21 C26 C31 C33 135.45(18) . . . . ?
C21 C26 C31 C34 15.9(2) . . . . ?
C21 C26 C31 C32 -105.74(19) . . . . ?
C17 C16 C15 C14 178.85(17) . . . . ?
C17 C16 C15 C10 1.4(3) . . . . ?
C17 C8 C9 C10 4.5(3) . . . . ?
C17 C8 C7 C18 -137.02(18) . . . . ?
C17 C8 C7 C6 37.0(2) . . . . ?
C16 C17 C8 C9 -6.8(3) . . . . ?
C16 C17 C8 C7 170.92(15) . . . . ?
C16 C17 B1 C21 -11.8(3) . . . . ?
C16 C17 B1 C1 164.19(16) . . . . ?
C16 C15 C14 C13 -177.78(18) . . . . ?
C16 C15 C10 C9 -3.8(3) . . . . ?
C16 C15 C10 C11 176.72(16) . . . . ?
C15 C14 C13 C12 1.3(3) . . . . ?
C15 C10 C11 C12 1.1(3) . . . . ?
C14 C15 C10 C9 178.58(17) . . . . ?
C14 C15 C10 C11 -0.9(3) . . . . ?
C14 C13 C12 C11 -1.1(3) . . . . ?
C13 C12 C11 C10 -0.1(3) . . . . ?
C8 C17 C16 C15 3.9(3) . . . . ?
C8 C17 B1 C21 175.02(15) . . . . ?
C8 C17 B1 C1 -9.0(2) . . . . ?
C8 C9 C10 C15 0.9(3) . . . . ?
C8 C9 C10 C11 -179.64(17) . . . . ?
C8 C7 C18 C19 175.72(17) . . . . ?
C8 C7 C18 C20 1.0(3) . . . . ?
C8 C7 C6 C5 149.00(16) . . . . ?
C8 C7 C6 C1 -32.0(2) . . . . ?
C9 C8 C7 C18 40.7(3) . . . . ?
C9 C8 C7 C6 -145.34(17) . . . . ?
C9 C10 C11 C12 -178.35(18) . . . . ?
C10 C15 C14 C13 -0.3(3) . . . . ?
C7 C8 C9 C10 -173.12(16) . . . . ?
C7 C6 C5 C4 177.52(16) . . . . ?
C7 C6 C1 C2 -176.40(15) . . . . ?
C7 C6 C1 B1 5.6(2) . . . . ?
C18 C7 C6 C5 -37.2(2) . . . . ?
C18 C7 C6 C1 141.81(18) . . . . ?
C6 C7 C18 C19 2.0(3) . . . . ?
C6 C7 C18 C20 -172.79(16) . . . . ?
C6 C5 C4 C3 -0.4(3) . . . . ?
C6 C1 B1 C21 -170.04(16) . . . . ?
C6 C1 B1 C17 14.2(2) . . . . ?
C5 C6 C1 C2 2.6(2) . . . . ?
C5 C6 C1 B1 -175.33(15) . . . . ?
C5 C4 C3 C2 1.0(3) . . . . ?
C4 C3 C2 C1 0.3(3) . . . . ?
C3 C2 C1 C6 -2.1(3) . . . . ?
C3 C2 C1 B1 175.85(16) . . . . ?
C2 C1 B1 C21 12.1(3) . . . . ?
C2 C1 B1 C17 -163.65(16) . . . . ?
C1 C6 C5 C4 -1.5(3) . . . . ?
C36 C35 C24 C23 72.3(2) . . . . ?
C36 C35 C24 C25 -106.3(2) . . . . ?
C37 C35 C24 C23 -167.82(18) . . . . ?
C37 C35 C24 C25 13.6(3) . . . . ?
C25 C24 C23 C22 1.1(3) . . . . ?
C25 C26 C31 C33 -46.7(2) . . . . ?
C25 C26 C31 C34 -166.28(16) . . . . ?
C25 C26 C31 C32 72.08(19) . . . . ?
C26 C21 B1 C17 81.3(2) . . . . ?
C26 C21 B1 C1 -94.3(2) . . . . ?
C27 C22 C21 C26 -177.95(15) . . . . ?
C27 C22 C21 B1 -2.5(2) . . . . ?
B1 C21 C26 C25 -174.61(16) . . . . ?
B1 C21 C26 C31 3.1(3) . . . . ?
B1 C17 C16 C15 -169.51(16) . . . . ?
B1 C17 C8 C9 166.70(16) . . . . ?
B1 C17 C8 C7 -15.6(2) . . . . ?
